data_8100253
loop_
_publ_author_name
'Zhu, Hai-Liang'
'Liu, Hua-Li'
'Li, Yong-Hui'
'Yu, Kai-Bei'

_publ_section_title
;
Crystal structure of bis((\m~2~-chloro)-diethylenetriamine-copper
(II)) monohydrate dichloride, [(dien)~2~Cu~2~Cl~2~(H~2~O)]Cl~2~
;
_journal_issue 1
_journal_name_full 'Zeitschrift f\"ur Kristallographie - New Crystal Structures'
_journal_page_first 41
_journal_page_last 42
_journal_volume 218
_journal_year 2003
_chemical_formula_moiety '[(dien)2 Cu2 Cl2 (H2 O)]Cl2'
_chemical_formula_sum 'C8 H28 Cl4 Cu2 N6 O'
_chemical_formula_weight 493.24
_space_group_IT_number 11
_symmetry_cell_setting monoclinic
_symmetry_space_group_name_Hall '-P 2yb'
_symmetry_space_group_name_H-M 'P 1 21/m 1'
_cell_angle_alpha 90.00
_cell_angle_beta 95.26(1)
_cell_angle_gamma 90.00
_cell_formula_units_Z 2
_cell_length_a 6.721(1)
_cell_length_b 14.606(2)
_cell_length_c 10.304(1)
_cell_measurement_temperature 296(2)
_cell_volume 1007.3(2)
_diffrn_ambient_temperature 296(2)
_exptl_crystal_density_diffrn 1.626
_cod_depositor_comments
;
The following automatic conversions were performed:
'_symmetry_cell_setting' value 'Monoclinic' changed to 'monoclinic'
according to '/home/saulius/struct/CIF-dictionaries/cif_core.dic'
dictionary named 'cif_core.dic' version 2.4.1 from 2010-06-29.

Automatic conversion script
Id: cif_fix_enum 1527 2010-12-29 10:47:43Z saulius 
;
_cod_original_sg_symbol_H-M 'P 21/m'
_cod_database_code 8100253

loop_
_symmetry_equiv_pos_as_xyz
'x, y, z'
'-x, y+1/2, -z'
'-x, -y, -z'
'x, -y-1/2, z'

loop_
_atom_site_label
_atom_site_type_symbol
_atom_site_fract_x
_atom_site_fract_y
_atom_site_fract_z
_atom_site_U_iso_or_equiv
_atom_site_adp_type
_atom_site_occupancy
_atom_site_symmetry_multiplicity
_atom_site_Wyckoff_symbol
_atom_site_calc_flag
_atom_site_refinement_flags
_atom_site_disorder_assembly
_atom_site_disorder_group
Cu1 Cu 0.39424(7) 0.2500 0.56334(5) 0.03111(17) Uani 1 2 e d S . .
Cu2 Cu 0.57151(7) 0.2500 0.90983(5) 0.03231(17) Uani 1 2 e d S . .
Cl1 Cl 0.26090(14) 0.2500 0.80023(10) 0.0443(3) Uani 1 2 e d S . .
Cl2 Cl 0.72096(16) 0.2500 0.64239(11) 0.0574(4) Uani 1 2 e d S . .
N1 N 0.1150(6) 0.2500 0.4749(4) 0.0695(17) Uani 1 2 e d S . .
H1 H 0.0293 0.2500 0.5383 0.083 Uiso 1 2 e calc SR . .
N2 N 0.3836(5) 0.3840(2) 0.5300(3) 0.0572(9) Uani 1 4 f d . . .
H2A H 0.4256 0.4145 0.6034 0.069 Uiso 1 4 f calc R . .
H2B H 0.4650 0.3985 0.4685 0.069 Uiso 1 4 f calc R . .
N3 N 0.8664(5) 0.2500 0.9640(3) 0.0374(9) Uani 1 2 e d S . .
H3 H 0.9310 0.2500 0.8901 0.045 Uiso 1 2 e calc SR . .
N4 N 0.5932(4) 0.38558(19) 0.9371(2) 0.0399(6) Uani 1 4 f d . . .
H4A H 0.5350 0.4151 0.8669 0.048 Uiso 1 4 f calc R . .
H4B H 0.5303 0.4019 1.0069 0.048 Uiso 1 4 f calc R . .
C1 C 0.0864(6) 0.3363(4) 0.4029(4) 0.098(2) Uani 1 4 f d . . .
H1C H -0.0550 0.3478 0.3817 0.118 Uiso 1 4 f calc R . .
H1D H 0.1500 0.3330 0.3223 0.118 Uiso 1 4 f calc R . .
C2 C 0.1767(8) 0.4112(4) 0.4863(4) 0.101(2) Uani 1 4 f d . . .
H2C H 0.1765 0.4678 0.4371 0.122 Uiso 1 4 f calc R . .
H2D H 0.1008 0.4206 0.5608 0.122 Uiso 1 4 f calc R . .
C3 C 0.9159(5) 0.3359(3) 1.0331(3) 0.0528(10) Uani 1 4 f d . . .
H3C H 1.0589 0.3466 1.0388 0.063 Uiso 1 4 f calc R . .
H3D H 0.8744 0.3333 1.1207 0.063 Uiso 1 4 f calc R . .
C4 C 0.8079(5) 0.4109(3) 0.9578(4) 0.0553(10) Uani 1 4 f d . . .
H4C H 0.8231 0.4680 1.0057 0.066 Uiso 1 4 f calc R . .
H4D H 0.8624 0.4189 0.8745 0.066 Uiso 1 4 f calc R . .
O O 0.4496(7) 0.2500 1.1428(4) 0.0683(11) Uani 1 2 e d SD . .
H0O H 0.472(6) 0.291(2) 1.197(3) 0.095(18) Uiso 1 4 f d D . .
Cl3 Cl 0.5642(2) 0.44373(7) 1.25611(8) 0.0754(4) Uani 1 4 f d . . .

loop_
_atom_site_aniso_label
_atom_site_aniso_U_11
_atom_site_aniso_U_22
_atom_site_aniso_U_33
_atom_site_aniso_U_23
_atom_site_aniso_U_13
_atom_site_aniso_U_12
Cu1 0.0272(3) 0.0389(4) 0.0269(3) 0.000 0.0012(2) 0.000
Cu2 0.0278(3) 0.0318(3) 0.0362(3) 0.000 -0.0033(2) 0.000
Cl1 0.0229(5) 0.0818(10) 0.0283(5) 0.000 0.0027(4) 0.000
Cl2 0.0253(5) 0.1082(13) 0.0388(6) 0.000 0.0035(4) 0.000
N1 0.027(2) 0.153(6) 0.028(2) 0.000 0.0019(16) 0.000
N2 0.092(2) 0.043(2) 0.0395(15) 0.0063(14) 0.0201(15) 0.0206(17)
N3 0.0255(17) 0.057(3) 0.0303(18) 0.000 0.0064(14) 0.000
N4 0.0499(16) 0.0351(17) 0.0348(13) 0.0005(12) 0.0049(11) -0.0001(13)
C1 0.051(2) 0.201(7) 0.043(2) 0.026(3) 0.0028(19) 0.062(3)
C2 0.128(4) 0.122(5) 0.058(3) 0.029(3) 0.032(3) 0.094(4)
C3 0.0321(17) 0.076(3) 0.0491(19) -0.014(2) -0.0020(14) -0.0146(18)
C4 0.058(2) 0.047(2) 0.062(2) -0.0068(19) 0.0125(18) -0.0228(19)
O 0.092(3) 0.060(3) 0.052(2) 0.000 0.005(2) 0.000
Cl3 0.1502(11) 0.0398(6) 0.0394(5) 0.0031(4) 0.0262(6) 0.0199(6)

loop_
_geom_bond_atom_site_label_1
_geom_bond_atom_site_label_2
_geom_bond_distance
_geom_bond_site_symmetry_2
_geom_bond_publ_flag
Cu1 N2 1.987(3) 4_565 ?
Cu1 N2 1.987(3) . ?
Cu1 N1 2.010(4) . ?
Cu1 Cl2 2.2710(12) . ?
Cu1 Cl1 2.6763(11) . ?
Cu2 N4 2.003(3) . ?
Cu2 N4 2.003(3) 4_565 ?
Cu2 N3 2.009(3) . ?
Cu2 Cl1 2.2806(11) . ?
Cu2 O 2.607(4) . ?
Cu2 Cl2 3.0183(13) . ?
N1 C1 1.466(5) 4_565 ?
N1 C1 1.466(5) . ?
N1 H1 0.9100 . ?
N2 C2 1.476(6) . ?
N2 H2A 0.9000 . ?
N2 H2B 0.9000 . ?
N3 C3 1.466(4) 4_565 ?
N3 C3 1.466(4) . ?
N3 H3 0.9100 . ?
N4 C4 1.486(4) . ?
N4 H4A 0.9000 . ?
N4 H4B 0.9000 . ?
C1 C2 1.486(8) . ?
C1 H1C 0.9700 . ?
C1 H1D 0.9700 . ?
C2 H2C 0.9700 . ?
C2 H2D 0.9700 . ?
C3 C4 1.492(5) . ?
C3 H3C 0.9700 . ?
C3 H3D 0.9700 . ?
C4 H4C 0.9700 . ?
C4 H4D 0.9700 . ?
O H0O 0.821(10) . ?
